data_2010852
loop_
_publ_author_name
'Gallagher, John F.'
'Kenny, Peter T. M.'
'O`Donohoe, Michael'

_publ_section_title
;
 Intermolecular hydrogen bonding of the two independent molecules of
 <i>N</i>-3,5-dinitrobenzoyl-<small>L</small>-leucine
;
_journal_issue 4
_journal_name_full 'Acta Crystallographica Section C'
_journal_page_first e157
_journal_page_last e158
_journal_paper_doi 10.1107/S0108270100003486
_journal_volume 56
_journal_year 2000
_chemical_formula_moiety 'C13 H15 N3 O7'
_chemical_formula_sum 'C13 H15 N3 O7'
_chemical_formula_weight 325.28
_chemical_melting_point 452
_chemical_name_common N-3,5-dinitrobenzoyl-L-leucine
_chemical_name_systematic
;
3,5-dinitro-N`-[(1R)-1,3-dimethylbutyl]benzamide
;
_space_group_IT_number 1
_symmetry_cell_setting triclinic
_symmetry_space_group_name_Hall 'P 1'
_symmetry_space_group_name_H-M 'P 1'
_cell_angle_alpha 109.428(11)
_cell_angle_beta 102.416(7)
_cell_angle_gamma 90.250(8)
_cell_formula_units_Z 2
_cell_length_a 5.8046(3)
_cell_length_b 10.6400(17)
_cell_length_c 12.9556(14)
_cell_measurement_reflns_used 25
_cell_measurement_temperature 294.0(10)
_cell_measurement_theta_max 22.0
_cell_measurement_theta_min 9.3
_cell_volume 734.44(16)
_computing_cell_refinement 'SET4 and CELDIM (Enraf-Nonius, 1992)'
_computing_data_collection 'CAD-4-PC Software (Enraf-Nonius, 1992)'
_computing_data_reduction 'DATRD2 in NRCVAX96 (Gabe et al., 1989)'
_computing_publication_material 'NRCVAX96, SHELXL97 and PREP8 (Ferguson, 1998)'
_computing_structure_refinement 'NRCVAX96 and SHELXL97 (Sheldrick, 1997)'
_computing_structure_solution 'SHELXS97 (Sheldrick, 1997)'
_diffrn_ambient_temperature 294.0(10)
_diffrn_measured_fraction_theta_full 1.00
_diffrn_measured_fraction_theta_max 1.00
_diffrn_measurement_device 'Enraf-Nonius CAD-4'
_diffrn_measurement_method \w--2\q
_diffrn_radiation_monochromator graphite
_diffrn_radiation_source 'X-ray tube'
_diffrn_radiation_type MoK\a
_diffrn_radiation_wavelength .7107
_diffrn_reflns_av_R_equivalents .00
_diffrn_reflns_av_sigmaI/netI .118
_diffrn_reflns_limit_h_max 6
_diffrn_reflns_limit_h_min 0
_diffrn_reflns_limit_k_max 12
_diffrn_reflns_limit_k_min -12
_diffrn_reflns_limit_l_max 14
_diffrn_reflns_limit_l_min -15
_diffrn_reflns_number 2621
_diffrn_reflns_theta_full 25
_diffrn_reflns_theta_max 25.0
_diffrn_reflns_theta_min 1.7
_diffrn_standards_decay_% <1
_diffrn_standards_interval_time 60
_diffrn_standards_number 3
_exptl_absorpt_coefficient_mu .121
_exptl_absorpt_correction_type none
_exptl_crystal_colour colourless
_exptl_crystal_density_diffrn 1.471
_exptl_crystal_density_meas ?
_exptl_crystal_description plate
_exptl_crystal_F_000 340
_exptl_crystal_size_max .30
_exptl_crystal_size_mid .20
_exptl_crystal_size_min .05
_refine_diff_density_max .19
_refine_diff_density_min -.18
_refine_ls_abs_structure_details 'Flack (1983)'
_refine_ls_abs_structure_Flack -.1(16)
_refine_ls_extinction_coef .0111(17)
_refine_ls_extinction_method SHELXL97
_refine_ls_goodness_of_fit_ref .937
_refine_ls_hydrogen_treatment constr
_refine_ls_matrix_type full
_refine_ls_number_parameters 418
_refine_ls_number_reflns 2621
_refine_ls_number_restraints 3
_refine_ls_restrained_S_all .936
_refine_ls_R_factor_all .111
_refine_ls_R_factor_gt .045
_refine_ls_shift/su_max .001
_refine_ls_shift/su_mean .000
_refine_ls_structure_factor_coef Fsqd
_refine_ls_weighting_details 'w = 1/[\s^2^(Fo^2^)+(0.0242P)^2^] where P = (Fo^2^+2Fc^2^)/3'
_refine_ls_weighting_scheme calc
_refine_ls_wR_factor_ref .079
_reflns_number_gt 1326
_reflns_number_total 2621
_reflns_threshold_expression >2\s(I)
_cod_data_source_file qa0236.cif
_cod_data_source_block I
_cod_depositor_comments
;
The following automatic conversions were performed:

'_exptl_crystal_density_meas' value 'not measured' was changed to '?'
- the value is perceived as not measured.

Automatic conversion script
Id: cif_fix_values 3008 2015-01-20 13:52:24Z robertas 

The following automatic conversions were performed:

'_refine_ls_weighting_scheme' value 'calc w =
1/[\s^2^(Fo^2^)+(0.0242P)^2^] where P = (Fo^2^+2Fc^2^)/3' was changed
to 'calc'. New tag '_refine_ls_weighting_details' was created. The
value of the new tag was set to 'w = 1/[\s^2^(Fo^2^)+(0.0242P)^2^]
where P = (Fo^2^+2Fc^2^)/3'.

Automatic conversion script
Id: cif_fix_values 3143 2015-03-26 13:38:13Z robertas 
;
_cod_original_cell_volume 734.44(15)
_cod_database_code 2010852
_cod_database_fobs_code 2010852

loop_
_symmetry_equiv_pos_as_xyz
'x, y, z'

loop_
_atom_site_label
_atom_site_fract_x
_atom_site_fract_y
_atom_site_fract_z
_atom_site_U_iso_or_equiv
_atom_site_adp_type
_atom_site_calc_flag
_atom_site_refinement_flags
_atom_site_occupancy
_atom_site_disorder_assembly
_atom_site_disorder_group
_atom_site_type_symbol
O1A -.4819(9) -.7250(5) -.0375(5) .0719(17) Uani d . 1 . . O
O2A -.6294(8) -.6808(5) -.1891(4) .0659(15) Uani d . 1 . . O
O3A -.1298(10) -.4481(6) -.3281(4) .0735(16) Uani d . 1 . . O
O4A .2254(10) -.3699(5) -.2305(4) .0773(19) Uani d . 1 . . O
O5A .5199(7) -.4204(4) .1304(3) .0489(12) Uani d . 1 . . O
O6A .5216(8) -.7293(5) .1954(4) .0577(15) Uani d . 1 . . O
O7A .8415(8) -.5861(5) .2652(4) .0562(14) Uani d . 1 . . O
N1A .2786(7) -.4975(4) .2161(4) .0332(12) Uani d . 1 . . N
N13A -.4699(10) -.6702(6) -.1061(5) .0480(16) Uani d . 1 . . N
N15A .0309(13) -.4234(6) -.2424(5) .0599(18) Uani d . 1 . . N
C1A .3212(12) -.4608(6) .1319(5) .0371(16) Uani d . 1 . . C
C2A .4677(10) -.5118(6) .3072(5) .0382(16) Uani d . 1 . . C
C3A .6341(11) -.6104(7) .2540(5) .0373(16) Uani d . 1 . . C
C4A .6007(10) -.3821(6) .3917(5) .0440(17) Uani d . 1 . . C
C5A .4494(13) -.2787(7) .4486(6) .059(2) Uani d . 1 . . C
C6A .2926(13) -.3303(7) .5070(6) .071(2) Uani d . 1 . . C
C7A .6157(15) -.1592(7) .5321(6) .078(3) Uani d . 1 . . C
C11A .1181(11) -.4819(6) .0320(5) .0295(15) Uani d . 1 . . C
C12A -.0895(11) -.5607(6) .0128(6) .0429(18) Uani d . 1 . . C
C13A -.2542(12) -.5850(6) -.0868(5) .0368(17) Uani d . 1 . . C
C14A -.2275(11) -.5394(6) -.1706(5) .0422(17) Uani d . 1 . . C
C15A -.0151(12) -.4648(6) -.1501(5) .0396(17) Uani d . 1 . . C
C16A .1583(11) -.4360(6) -.0511(5) .0397(17) Uani d . 1 . . C
O1B 1.6660(8) -.2243(5) -.0248(4) .0556(14) Uani d . 1 . . O
O2B 1.6924(8) -.1932(5) -.1787(4) .0589(14) Uani d . 1 . . O
O3B 1.1084(9) .0490(5) -.3425(4) .0609(15) Uani d . 1 . . O
O4B .8509(9) .1480(5) -.2506(4) .0626(15) Uani d . 1 . . O
O5B .7998(8) .0957(4) .0924(3) .0495(13) Uani d . 1 . . O
O6B .8681(7) -.2087(4) .2207(4) .0542(13) Uani d . 1 . . O
O7B .5687(8) -.0807(5) .2515(4) .0569(14) Uani d . 1 . . O
N1B 1.0817(8) .0113(5) .1938(4) .0357(13) Uani d . 1 . . N
N13B 1.6006(10) -.1758(5) -.0983(5) .0481(16) Uani d . 1 . . N
N15B 1.0197(11) .0801(6) -.2613(5) .0482(16) Uani d . 1 . . N
C1B .9895(11) .0440(6) .1033(5) .0333(15) Uani d . 1 . . C
C2B .9563(10) .0261(6) .2828(5) .0384(17) Uani d . 1 . . C
C3B .7752(11) -.0901(7) .2526(5) .0397(17) Uani d . 1 . . C
C4B 1.1331(10) .0490(7) .3946(5) .0403(17) Uani d . 1 . . C
C5B 1.2654(12) .1887(7) .4399(6) .0519(19) Uani d . 1 . . C
C6B 1.1159(14) .2964(7) .4946(6) .083(3) Uani d . 1 . . C
C7B 1.4961(13) .1931(9) .5244(7) .093(3) Uani d . 1 . . C
C11B 1.1189(11) .0163(6) .0119(5) .0319(15) Uani d . 1 . . C
C12B 1.3046(11) -.0650(6) -.0003(5) .0365(17) Uani d . 1 . . C
C13B 1.3967(10) -.0937(6) -.0917(5) .0308(15) Uani d . 1 . . C
C14B 1.3120(11) -.0488(6) -.1787(5) .0380(17) Uani d . 1 . . C
C15B 1.1246(12) .0305(6) -.1683(5) .0351(16) Uani d . 1 . . C
C16B 1.0270(10) .0645(5) -.0764(4) .0320(16) Uani d . 1 . . C
H1 .6149 -.7810 .1687 .069 Uiso calc R 1 . . H
H1A .1339 -.5135 .2171 .040 Uiso calc R 1 . . H
H2A .3914 -.5536 .3495 .046 Uiso calc R 1 . . H
H4A1 .7134 -.4036 .4492 .053 Uiso calc R 1 . . H
H4A2 .6902 -.3428 .3533 .053 Uiso calc R 1 . . H
H5A .3486 -.2491 .3915 .070 Uiso calc R 1 . . H
H6A1 .2011 -.2603 .5415 .106 Uiso calc R 1 . . H
H6A2 .3888 -.3594 .5637 .106 Uiso calc R 1 . . H
H6A3 .1883 -.4042 .4531 .106 Uiso calc R 1 . . H
H7A1 .5242 -.0914 .5698 .117 Uiso calc R 1 . . H
H7A2 .7054 -.1237 .4924 .117 Uiso calc R 1 . . H
H7A3 .7216 -.1876 .5864 .117 Uiso calc R 1 . . H
H12A -.1161 -.5962 .0663 .051 Uiso calc R 1 . . H
H14A -.3432 -.5569 -.2367 .051 Uiso calc R 1 . . H
H16A .2990 -.3866 -.0410 .048 Uiso calc R 1 . . H
H2 .7646 -.2692 .2047 .065 Uiso calc R 1 . . H
H1B 1.2190 -.0194 .1998 .043 Uiso calc R 1 . . H
H2B .8704 .1066 .2907 .046 Uiso calc R 1 . . H
H4B1 1.2465 -.0182 .3844 .048 Uiso calc R 1 . . H
H4B2 1.0497 .0393 .4492 .048 Uiso calc R 1 . . H
H5B 1.3044 .2082 .3765 .062 Uiso calc R 1 . . H
H6B1 .9707 .2937 .4415 .125 Uiso calc R 1 . . H
H6B2 1.2011 .3824 .5180 .125 Uiso calc R 1 . . H
H6B3 1.0813 .2811 .5588 .125 Uiso calc R 1 . . H
H7B1 1.5909 .1249 .4899 .140 Uiso calc R 1 . . H
H7B2 1.4614 .1778 .5886 .140 Uiso calc R 1 . . H
H7B3 1.5812 .2791 .5478 .140 Uiso calc R 1 . . H
H12B 1.3665 -.1003 .0556 .044 Uiso calc R 1 . . H
H14B 1.3769 -.0703 -.2415 .046 Uiso calc R 1 . . H
H16B .9017 .1187 -.0723 .038 Uiso calc R 1 . . H

loop_
_atom_site_aniso_label
_atom_site_aniso_U_11
_atom_site_aniso_U_22
_atom_site_aniso_U_33
_atom_site_aniso_U_12
_atom_site_aniso_U_13
_atom_site_aniso_U_23
O1A .057(4) .078(4) .079(4) -.025(3) .005(3) .031(3)
O2A .035(3) .088(4) .061(3) .001(3) -.005(3) .018(3)
O3A .085(4) .089(4) .048(3) .009(3) .008(3) .030(3)
O4A .093(5) .083(4) .058(4) -.033(4) .013(3) .030(3)
O5A .036(3) .061(3) .050(3) -.012(2) .008(2) .021(2)
O6A .043(3) .048(3) .071(4) .006(3) .021(3) -.001(3)
O7A .032(3) .067(4) .069(4) .000(3) .016(3) .019(3)
N1A .021(3) .040(3) .032(3) -.003(2) .003(3) .006(3)
N13A .030(4) .055(4) .050(4) .001(3) .005(3) .008(3)
N15A .077(5) .056(5) .039(4) .005(4) .012(4) .008(3)
C1A .038(5) .030(4) .037(4) -.001(3) .012(4) .001(3)
C2A .031(4) .044(4) .037(4) -.002(3) .007(3) .011(3)
C3A .036(4) .057(5) .020(3) -.001(4) .003(3) .017(3)
C4A .039(4) .042(4) .046(4) -.003(3) .008(3) .010(3)
C5A .060(5) .052(5) .057(5) -.003(4) .011(4) .012(4)
C6A .054(5) .071(6) .088(6) .005(4) .043(5) .012(5)
C7A .113(7) .044(5) .054(5) -.023(5) .014(5) -.009(4)
C11A .031(4) .033(4) .031(4) .006(3) .014(3) .014(3)
C12A .043(5) .043(4) .046(5) .003(4) .019(4) .016(4)
C13A .032(4) .023(4) .046(4) -.003(3) .006(3) .001(3)
C14A .041(5) .033(4) .046(4) .010(3) .006(3) .007(3)
C15A .055(5) .040(4) .027(4) .013(4) .014(3) .013(3)
C16A .042(4) .025(4) .041(4) .003(3) .007(4) -.002(3)
O1B .059(4) .064(4) .050(3) .028(3) .020(3) .022(3)
O2B .047(3) .076(4) .056(3) .006(3) .032(3) .013(3)
O3B .078(4) .072(4) .034(3) .002(3) .012(3) .020(3)
O4B .077(4) .076(4) .039(3) .028(3) .013(3) .024(3)
O5B .045(3) .072(3) .043(3) .031(3) .015(2) .029(3)
O6B .045(3) .050(3) .062(3) -.006(2) .009(3) .015(3)
O7B .027(3) .081(4) .064(3) .008(3) .013(2) .026(3)
N1B .026(3) .057(4) .029(3) .016(3) .011(2) .018(3)
N13B .042(4) .044(4) .049(4) .006(3) .013(4) .001(3)
N15B .060(5) .046(4) .038(4) -.001(3) .012(3) .013(3)
C1B .035(4) .032(4) .029(4) .002(3) .002(3) .009(3)
C2B .043(4) .042(4) .037(4) .014(3) .019(3) .017(3)
C3B .036(4) .048(5) .038(4) .006(4) .005(3) .021(3)
C4B .037(4) .058(4) .030(4) -.002(4) .005(3) .021(3)
C5B .060(5) .048(5) .046(4) -.010(4) .015(4) .011(4)
C6B .116(8) .038(5) .076(6) .006(5) .016(5) -.001(4)
C7B .059(6) .121(8) .070(6) -.016(5) .003(5) .003(5)
C11B .037(4) .033(4) .026(4) .002(3) .008(3) .008(3)
C12B .046(4) .037(4) .031(4) .002(3) .019(3) .010(3)
C13B .022(4) .029(4) .031(4) -.002(3) .001(3) -.001(3)
C14B .036(4) .039(4) .034(4) -.007(3) .014(3) .002(3)
C15B .045(4) .040(4) .022(3) -.005(3) .001(3) .018(3)
C16B .030(4) .026(4) .032(4) -.001(3) .003(3) .002(3)

loop_
_atom_type_symbol
_atom_type_description
_atom_type_scat_dispersion_real
_atom_type_scat_dispersion_imag
_atom_type_scat_source
C C .0033 .0016 'International Tables Vol C Tables 4.2.6.8 and 6.1.1.4'
H H .0000 .0000 'International Tables Vol C Tables 4.2.6.8 and 6.1.1.4'
N N .0061 .0033 'International Tables Vol C Tables 4.2.6.8 and 6.1.1.4'
O O .0106 .0060 'International Tables Vol C Tables 4.2.6.8 and 6.1.1.4'

loop_
_geom_angle_atom_site_label_1
_geom_angle_atom_site_label_2
_geom_angle_atom_site_label_3
_geom_angle
_geom_angle_publ_flag
C1A N1A C2A 123.3(5) yes
O1A N13A O2A 123.9(6) yes
O1A N13A C13A 118.0(6) no
O2A N13A C13A 118.1(6) no
O3A N15A O4A 124.2(7) yes
O3A N15A C15A 117.6(7) no
O4A N15A C15A 118.2(6) no
O5A C1A N1A 122.9(6) yes
O5A C1A C11A 120.0(6) yes
N1A C1A C11A 116.9(6) yes
N1A C2A C3A 108.3(5) yes
N1A C2A C4A 115.9(5) yes
C3A C2A C4A 112.1(5) yes
O6A C3A O7A 123.5(6) yes
O6A C3A C2A 111.2(5) yes
O7A C3A C2A 125.2(6) yes
C2A C4A C5A 115.7(5) yes
C4A C5A C6A 113.3(6) yes
C4A C5A C7A 107.5(6) no
C6A C5A C7A 110.8(7) no
C12A C11A C1A 123.1(6) yes
C16A C11A C1A 116.7(6) yes
C12A C11A C16A 119.5(6) no
C11A C12A C13A 118.6(6) no
C12A C13A C14A 124.6(6) no
C12A C13A N13A 117.7(6) no
C14A C13A N13A 117.7(6) no
C13A C14A C15A 115.2(6) no
C14A C15A N15A 117.2(6) no
C14A C15A C16A 123.2(6) no
C16A C15A N15A 119.6(6) no
C11A C16A C15A 118.9(6) no
C1B N1B C2B 121.9(5) yes
O1B N13B O2B 123.8(6) yes
O1B N13B C13B 118.2(6) no
O2B N13B C13B 118.0(6) no
O3B N15B O4B 125.3(6) yes
O3B N15B C15B 117.1(6) no
O4B N15B C15B 117.6(6) no
O5B C1B N1B 122.5(6) yes
O5B C1B C11B 118.7(6) yes
N1B C1B C11B 118.8(6) yes
N1B C2B C3B 111.6(5) yes
N1B C2B C4B 110.1(5) yes
C3B C2B C4B 113.0(5) yes
O6B C3B O7B 122.7(6) yes
O6B C3B C2B 112.3(5) yes
O7B C3B C2B 124.9(6) yes
C2B C4B C5B 111.5(5) yes
C4B C5B C6B 112.0(6) yes
C4B C5B C7B 110.8(6) no
C6B C5B C7B 109.4(6) no
C12B C11B C1B 125.6(5) yes
C16B C11B C1B 116.6(5) yes
C12B C11B C16B 117.3(5) no
C11B C12B C13B 121.1(6) no
C12B C13B C14B 123.0(6) no
C12B C13B N13B 119.0(6) no
C14B C13B N13B 117.9(6) no
C13B C14B C15B 116.3(6) no
C14B C15B C16B 123.1(6) no
C14B C15B N15B 119.1(6) no
C16B C15B N15B 117.8(6) no
C11B C16B C15B 119.1(6) no

loop_
_geom_bond_atom_site_label_1
_geom_bond_atom_site_label_2
_geom_bond_site_symmetry_2
_geom_bond_distance
_geom_bond_publ_flag
O1A N13A . 1.226(6) yes
O2A N13A . 1.232(6) yes
O3A N15A . 1.237(7) yes
O4A N15A . 1.218(7) yes
O5A C1A . 1.235(7) yes
O6A C3A . 1.321(7) yes
O7A C3A . 1.198(7) yes
N1A C1A . 1.343(7) yes
N1A C2A . 1.478(6) yes
N13A C13A . 1.468(8) yes
N15A C15A . 1.477(7) yes
C1A C11A . 1.505(8) yes
C2A C4A . 1.523(7) yes
C2A C3A . 1.524(8) yes
C4A C5A . 1.507(8) no
C5A C6A . 1.507(8) no
C5A C7A . 1.531(9) no
C11A C16A . 1.382(7) no
C11A C12A . 1.393(8) no
C12A C13A . 1.375(7) no
C13A C14A . 1.365(8) no
C14A C15A . 1.389(8) no
C15A C16A . 1.390(7) no
O1B N13B . 1.220(6) yes
O2B N13B . 1.230(6) yes
O3B N15B . 1.218(6) yes
O4B N15B . 1.224(6) yes
O5B C1B . 1.235(7) yes
O6B C3B . 1.345(7) yes
O7B C3B . 1.201(7) yes
N1B C1B . 1.337(7) yes
N1B C2B . 1.458(6) yes
N13B C13B . 1.474(7) yes
N15B C15B . 1.487(7) yes
C1B C11B . 1.486(8) yes
C2B C3B . 1.509(8) yes
C2B C4B . 1.528(7) yes
C4B C5B . 1.536(9) no
C5B C6B . 1.517(9) no
C5B C7B . 1.526(9) no
C11B C12B . 1.387(8) no
C11B C16B . 1.409(7) no
C12B C13B . 1.347(7) no
C13B C14B . 1.365(7) no
C14B C15B . 1.381(8) no
C15B C16B . 1.369(7) no

loop_
_geom_hbond_atom_site_label_D
_geom_hbond_atom_site_label_H
_geom_hbond_atom_site_label_A
_geom_hbond_site_symmetry_A
_geom_hbond_distance_DH
_geom_hbond_distance_HA
_geom_hbond_distance_DA
_geom_hbond_angle_DHA
_geom_hbond_publ_flag
O6A H1 O5B 1_565 .82 1.86 2.675(6) 173 no
N1A H1A O7A 1_655 .86 2.15 2.967(6) 158 no
O6B H2 O5A 1_555 .82 1.97 2.778(6) 167 no
N1B H1B O7B 1_455 .86 2.17 3.018(6) 168 no

loop_
_geom_torsion_atom_site_label_1
_geom_torsion_atom_site_label_2
_geom_torsion_atom_site_label_3
_geom_torsion_atom_site_label_4
_geom_torsion
_geom_torsion_publ_flag
C2A N1A C1A O5A -8.9(9) yes
C2A N1A C1A C11A 165.9(5) no
C1A N1A C2A C4A 70.8(7) yes
C1A N1A C2A C3A -56.1(7) no
N1A C2A C3A O7A 120.7(6) yes
C4A C2A C3A O7A -8.4(9) no
N1A C2A C3A O6A -61.2(6) no
C4A C2A C3A O6A 169.7(5) no
N1A C2A C4A C5A 55.1(7) yes
C3A C2A C4A C5A -179.9(5) no
C2A C4A C5A C6A 55.5(8) no
C2A C4A C5A C7A 178.2(6) no
O5A C1A C11A C16A -9.1(8) no
N1A C1A C11A C16A 175.9(5) no
O5A C1A C11A C12A 161.3(6) no
N1A C1A C11A C12A -13.7(8) no
C16A C11A C12A C13A -3.2(8) no
C1A C11A C12A C13A -173.3(6) no
C11A C12A C13A C14A 1.4(9) no
C11A C12A C13A N13A 179.0(6) no
O1A N13A C13A C14A 171.1(6) no
O2A N13A C13A C14A -9.9(8) no
O1A N13A C13A C12A -6.6(9) no
O2A N13A C13A C12A 172.3(5) no
C12A C13A C14A C15A .6(9) no
N13A C13A C14A C15A -176.9(5) no
C13A C14A C15A C16A -1.0(8) no
C13A C14A C15A N15A 174.8(5) no
O4A N15A C15A C14A -172.7(6) no
O3A N15A C15A C14A 5.8(8) no
O4A N15A C15A C16A 3.2(9) no
O3A N15A C15A C16A -178.3(6) no
C12A C11A C16A C15A 2.9(8) no
C1A C11A C16A C15A 173.6(5) no
C14A C15A C16A C11A -.8(9) no
N15A C15A C16A C11A -176.4(5) no
C2B N1B C1B O5B 4.3(9) yes
C2B N1B C1B C11B -175.2(5) no
C1B N1B C2B C3B 81.5(7) yes
C1B N1B C2B C4B -152.2(5) no
N1B C2B C3B O7B -124.8(7) yes
C4B C2B C3B O7B 110.5(7) no
N1B C2B C3B O6B 52.0(7) no
C4B C2B C3B O6B -72.7(7) no
N1B C2B C4B C5B 71.3(7) yes
C3B C2B C4B C5B -163.2(6) no
C2B C4B C5B C6B 78.4(7) no
C2B C4B C5B C7B -159.2(6) no
O5B C1B C11B C12B -165.8(6) no
N1B C1B C11B C12B 13.8(9) no
O5B C1B C11B C16B 6.6(8) no
N1B C1B C11B C16B -173.9(5) no
C16B C11B C12B C13B 1.6(8) no
C1B C11B C12B C13B 173.9(6) no
C11B C12B C13B C14B -1.7(9) no
C11B C12B C13B N13B 177.4(6) no
O1B N13B C13B C12B 6.1(8) no
O2B N13B C13B C12B -175.1(6) no
O1B N13B C13B C14B -174.8(5) no
O2B N13B C13B C14B 4.0(8) no
C12B C13B C14B C15B .6(8) no
N13B C13B C14B C15B -178.5(5) no
C13B C14B C15B C16B .5(8) no
C13B C14B C15B N15B -178.5(5) no
O3B N15B C15B C16B 180.0(5) no
O4B N15B C15B C16B -.4(8) no
O3B N15B C15B C14B -1.0(8) no
O4B N15B C15B C14B 178.7(6) no
C14B C15B C16B C11B -.6(8) no
N15B C15B C16B C11B 178.5(5) no
C12B C11B C16B C15B -.5(8) no
C1B C11B C16B C15B -173.5(5) no

loop_
_cod_related_entry_id
_cod_related_entry_database
_cod_related_entry_code
1 ChemSpider 9625036
